data_1561428
loop_
_publ_author_name
'Gao, Yan-Peng'
'Guo, Le'
'Dong, Wei'
'Jia, Min'
'Zhang, Jing-Xue'
'Sun, Zhong'
'Chang, Fei'

_publ_section_title
;
 Syntheses, structures and photoluminescent properties of
 Zn(&#x2161;)/Co(&#x2161;) coordination polymers based on flexible
 tetracarboxylate ligand of 5,5&#x2032;-(butane-1,4-diyl)-bis(oxy)-di
 isophthalic acid
;
_journal_name_full 'Journal of Solid State Chemistry'
_journal_page_first 82
_journal_page_last 90
_journal_paper_doi 10.1016/j.jssc.2016.05.023
_journal_volume 240
_journal_year 2016
_chemical_formula_moiety C20H15N2O5Zn,2(O)
_chemical_formula_sum 'C20 H15 N2 O7 Zn'
_chemical_formula_weight 460.71
_space_group_IT_number 14
_space_group_name_Hall '-P 2ybc'
_space_group_name_H-M_alt 'P 1 21/c 1'
_symmetry_cell_setting monoclinic
_symmetry_space_group_name_H-M 'P 1 21/c 1'
_atom_sites_solution_hydrogens geom
_atom_sites_solution_primary direct
_atom_sites_solution_secondary difmap
_audit_creation_method SHELXL-97
_cell_angle_alpha 90.00
_cell_angle_beta 107.583(5)
_cell_angle_gamma 90.00
_cell_formula_units_Z 4
_cell_length_a 7.4085(10)
_cell_length_b 15.002(2)
_cell_length_c 17.9311(19)
_cell_measurement_reflns_used 4737
_cell_measurement_temperature 293(2)
_cell_measurement_theta_max 28.39
_cell_measurement_theta_min 1.81
_cell_volume 1899.8(4)
_computing_structure_refinement 'SHELXL-97 (Sheldrick, 1997)'
_computing_structure_solution 'SHELXS-97 (Sheldrick, 1990)'
_diffrn_ambient_temperature 293(2)
_diffrn_measured_fraction_theta_full 0.997
_diffrn_measured_fraction_theta_max 0.997
_diffrn_measurement_device_type 'CCD area detector'
_diffrn_measurement_method 'phi and omega scans'
_diffrn_radiation_monochromator graphite
_diffrn_radiation_source 'fine-focus sealed tube'
_diffrn_radiation_type MoK\a
_diffrn_radiation_wavelength 0.71073
_diffrn_reflns_av_R_equivalents 0.0302
_diffrn_reflns_av_sigmaI/netI 0.0366
_diffrn_reflns_limit_h_max 9
_diffrn_reflns_limit_h_min -9
_diffrn_reflns_limit_k_max 9
_diffrn_reflns_limit_k_min -20
_diffrn_reflns_limit_l_max 23
_diffrn_reflns_limit_l_min -23
_diffrn_reflns_number 13765
_diffrn_reflns_theta_full 28.39
_diffrn_reflns_theta_max 28.39
_diffrn_reflns_theta_min 1.81
_exptl_absorpt_coefficient_mu 1.340
_exptl_absorpt_correction_type none
_exptl_crystal_colour colourless
_exptl_crystal_density_diffrn 1.611
_exptl_crystal_density_method 'not measured'
_exptl_crystal_description block
_exptl_crystal_F_000 940
_exptl_crystal_size_max 0.2
_exptl_crystal_size_mid 0.2
_exptl_crystal_size_min 0.2
_refine_diff_density_max 3.000
_refine_diff_density_min -0.625
_refine_diff_density_rms 0.138
_refine_ls_extinction_method none
_refine_ls_goodness_of_fit_ref 1.046
_refine_ls_hydrogen_treatment mixed
_refine_ls_matrix_type full
_refine_ls_number_parameters 261
_refine_ls_number_reflns 4737
_refine_ls_number_restraints 0
_refine_ls_restrained_S_all 1.046
_refine_ls_R_factor_all 0.0910
_refine_ls_R_factor_gt 0.0715
_refine_ls_shift/su_max 0.002
_refine_ls_shift/su_mean 0.000
_refine_ls_structure_factor_coef Fsqd
_refine_ls_weighting_details 'calc w=1/[\s^2^(Fo^2^)+(0.1374P)^2^+3.2047P] where P=(Fo^2^+2Fc^2^)/3'
_refine_ls_weighting_scheme calc
_refine_ls_wR_factor_gt 0.2147
_refine_ls_wR_factor_ref 0.2298
_reflns_number_gt 3494
_reflns_number_total 4737
_reflns_threshold_expression >2sigma(I)
_cod_data_source_file JSSC-2016-240-82.cif
_cod_data_source_block compound1
_cod_original_sg_symbol_H-M P21/c
_cod_database_code 1561428

loop_
_symmetry_equiv_pos_as_xyz
'x, y, z'
'-x, y+1/2, -z+1/2'
'-x, -y, -z'
'x, -y-1/2, z-1/2'

loop_
_atom_site_label
_atom_site_type_symbol
_atom_site_fract_x
_atom_site_fract_y
_atom_site_fract_z
_atom_site_U_iso_or_equiv
_atom_site_adp_type
_atom_site_occupancy
_atom_site_symmetry_multiplicity
_atom_site_calc_flag
_atom_site_refinement_flags
_atom_site_disorder_assembly
_atom_site_disorder_group
Zn1 Zn 0.56563(7) 0.15486(4) 0.32022(3) 0.0382(2) Uani 1 1 d . . .
O1 O 0.8451(6) 0.0686(3) 0.2670(3) 0.0634(11) Uani 1 1 d . . .
O2 O 0.6323(5) 0.1736(2) 0.2240(2) 0.0407(7) Uani 1 1 d . . .
O3 O 0.5687(6) 0.3214(3) -0.0305(2) 0.0589(11) Uani 1 1 d . . .
O4 O 0.7483(6) 0.2762(3) -0.0988(2) 0.0593(11) Uani 1 1 d . . .
O5 O 1.2110(5) 0.0586(3) 0.0784(2) 0.0508(9) Uani 1 1 d . . .
N1 N 0.3221(5) 0.2326(3) 0.2868(2) 0.0387(8) Uani 1 1 d . . .
N2 N 0.4503(5) 0.0310(3) 0.3203(2) 0.0389(8) Uani 1 1 d . . .
C1 C 0.3561(8) 0.0090(4) 0.3703(3) 0.0529(13) Uani 1 1 d . . .
H1 H 0.3836 0.0398 0.4175 0.063 Uiso 1 1 calc R . .
C2 C 0.4175(7) -0.0192(3) 0.2561(3) 0.0439(11) Uani 1 1 d . . .
H2 H 0.4900 -0.0092 0.2227 0.053 Uiso 1 1 calc R . .
C3 C 0.2819(7) -0.0847(3) 0.2369(3) 0.0429(10) Uani 1 1 d . . .
H3 H 0.2651 -0.1182 0.1916 0.052 Uiso 1 1 calc R . .
C4 C 0.1701(6) -0.1010(3) 0.2851(3) 0.0350(9) Uani 1 1 d . . .
C5 C 0.2220(8) -0.0559(4) 0.3562(3) 0.0503(12) Uani 1 1 d . . .
H5 H 0.1648 -0.0702 0.3942 0.060 Uiso 1 1 calc R . .
C6 C -0.0369(7) -0.2117(4) 0.1942(3) 0.0435(11) Uani 1 1 d . . .
H6 H 0.0452 -0.2114 0.1639 0.052 Uiso 1 1 calc R . .
C7 C -0.1241(8) -0.1653(3) 0.3044(3) 0.0452(11) Uani 1 1 d . . .
H7 H -0.1028 -0.1324 0.3503 0.054 Uiso 1 1 calc R . .
C8 C 0.0018(6) -0.1598(3) 0.2618(3) 0.0340(9) Uani 1 1 d . . .
C9 C 0.1985(7) 0.2364(4) 0.3273(3) 0.0462(11) Uani 1 1 d . . .
H9 H 0.2223 0.2023 0.3726 0.055 Uiso 1 1 calc R . .
C10 C 0.2803(7) 0.2813(3) 0.2202(3) 0.0460(11) Uani 1 1 d . . .
H10 H 0.3618 0.2783 0.1897 0.055 Uiso 1 1 calc R . .
C11 C 0.7684(6) 0.1255(3) 0.2186(3) 0.0342(9) Uani 1 1 d . . .
C12 C 0.8358(6) 0.1425(3) 0.1487(2) 0.0289(8) Uani 1 1 d . . .
C13 C 0.9915(6) 0.0957(3) 0.1424(3) 0.0353(9) Uani 1 1 d . . .
H13 H 1.0512 0.0549 0.1809 0.042 Uiso 1 1 calc R . .
C14 C 1.0590(6) 0.1091(3) 0.0794(3) 0.0359(9) Uani 1 1 d . . .
C15 C 0.9672(7) 0.1690(3) 0.0210(3) 0.0379(10) Uani 1 1 d . . .
H15 H 1.0105 0.1781 -0.0220 0.045 Uiso 1 1 calc R . .
C16 C 0.8090(6) 0.2153(3) 0.0277(2) 0.0336(9) Uani 1 1 d . . .
C17 C 0.7441(6) 0.2022(3) 0.0910(2) 0.0294(8) Uani 1 1 d . . .
H17 H 0.6389 0.2333 0.0951 0.035 Uiso 1 1 calc R . .
C18 C 0.6990(7) 0.2767(3) -0.0379(3) 0.0412(10) Uani 1 1 d . . .
C19 C 1.2915(7) 0.0668(4) 0.0159(3) 0.0445(11) Uani 1 1 d . . .
H19A H 1.3396 0.1266 0.0142 0.053 Uiso 1 1 calc R . .
H19B H 1.1971 0.0543 -0.0338 0.053 Uiso 1 1 calc R . .
C20 C 1.4507(6) -0.0002(3) 0.0315(3) 0.0440(11) Uani 1 1 d . . .
H20A H 1.4004 -0.0593 0.0346 0.053 Uiso 1 1 calc R . .
H20B H 1.5426 0.0129 0.0816 0.053 Uiso 1 1 calc R . .
O6 O 0.115(2) 0.5299(11) 0.0737(9) 0.259(7) Uiso 1 1 d . . .
O7 O 0.2654(18) 0.3635(9) 0.0322(8) 0.202(5) Uiso 1 1 d . . .

loop_
_atom_site_aniso_label
_atom_site_aniso_U_11
_atom_site_aniso_U_22
_atom_site_aniso_U_33
_atom_site_aniso_U_23
_atom_site_aniso_U_13
_atom_site_aniso_U_12
Zn1 0.0367(3) 0.0435(3) 0.0395(3) -0.0010(2) 0.0192(2) -0.0044(2)
O1 0.063(2) 0.075(3) 0.063(2) 0.034(2) 0.035(2) 0.020(2)
O2 0.0379(17) 0.0525(18) 0.0405(18) 0.0016(14) 0.0250(14) 0.0058(14)
O3 0.068(3) 0.066(2) 0.042(2) 0.0111(17) 0.0164(19) 0.030(2)
O4 0.053(2) 0.097(3) 0.0332(18) 0.0157(18) 0.0202(16) 0.018(2)
O5 0.0421(18) 0.070(2) 0.051(2) 0.0022(17) 0.0303(16) 0.0211(17)
N1 0.0352(19) 0.044(2) 0.041(2) 0.0004(16) 0.0188(16) 0.0031(16)
N2 0.0378(19) 0.0398(19) 0.042(2) 0.0036(16) 0.0156(16) -0.0039(16)
C1 0.060(3) 0.065(3) 0.037(2) -0.006(2) 0.020(2) -0.021(3)
C2 0.041(2) 0.047(3) 0.052(3) -0.001(2) 0.026(2) -0.005(2)
C3 0.043(2) 0.043(2) 0.052(3) -0.007(2) 0.028(2) -0.006(2)
C4 0.034(2) 0.035(2) 0.038(2) 0.0067(16) 0.0140(18) 0.0003(17)
C5 0.057(3) 0.058(3) 0.040(3) 0.000(2) 0.021(2) -0.020(2)
C6 0.037(2) 0.056(3) 0.043(3) -0.002(2) 0.021(2) -0.004(2)
C7 0.049(3) 0.048(3) 0.046(3) -0.009(2) 0.026(2) -0.008(2)
C8 0.030(2) 0.037(2) 0.038(2) 0.0044(16) 0.0130(17) 0.0011(16)
C9 0.041(3) 0.062(3) 0.040(2) 0.008(2) 0.019(2) 0.008(2)
C10 0.044(3) 0.053(3) 0.052(3) 0.006(2) 0.031(2) 0.003(2)
C11 0.031(2) 0.041(2) 0.036(2) 0.0018(17) 0.0164(17) -0.0014(17)
C12 0.0299(19) 0.0338(19) 0.0287(19) -0.0034(14) 0.0173(16) -0.0012(15)
C13 0.033(2) 0.036(2) 0.040(2) 0.0030(17) 0.0162(18) 0.0069(16)
C14 0.0291(19) 0.044(2) 0.041(2) -0.0057(18) 0.0200(17) 0.0037(17)
C15 0.035(2) 0.051(3) 0.033(2) -0.0023(18) 0.0194(18) 0.0009(19)
C16 0.033(2) 0.040(2) 0.0277(19) -0.0033(16) 0.0096(16) 0.0018(17)
C17 0.0273(18) 0.0320(19) 0.0311(19) -0.0051(15) 0.0122(15) 0.0022(15)
C18 0.040(2) 0.051(3) 0.033(2) 0.0013(19) 0.0103(19) 0.000(2)
C19 0.032(2) 0.058(3) 0.050(3) -0.010(2) 0.022(2) 0.002(2)
C20 0.031(2) 0.054(3) 0.055(3) -0.019(2) 0.025(2) -0.0024(19)

loop_
_atom_type_symbol
_atom_type_description
_atom_type_scat_dispersion_real
_atom_type_scat_dispersion_imag
_atom_type_scat_source
C C 0.0033 0.0016 'International Tables Vol C Tables 4.2.6.8 and 6.1.1.4'
H H 0.0000 0.0000 'International Tables Vol C Tables 4.2.6.8 and 6.1.1.4'
N N 0.0061 0.0033 'International Tables Vol C Tables 4.2.6.8 and 6.1.1.4'
O O 0.0106 0.0060 'International Tables Vol C Tables 4.2.6.8 and 6.1.1.4'
Zn Zn 0.2839 1.4301 'International Tables Vol C Tables 4.2.6.8 and 6.1.1.4'

loop_
_geom_angle_atom_site_label_1
_geom_angle_atom_site_label_2
_geom_angle_atom_site_label_3
_geom_angle
_geom_angle_site_symmetry_1
_geom_angle_site_symmetry_3
O2 Zn1 O4 106.09(15) . 4_566
O2 Zn1 N2 110.39(15) . .
O4 Zn1 N2 132.51(17) 4_566 .
O2 Zn1 N1 95.38(14) . .
O4 Zn1 N1 105.24(18) 4_566 .
N2 Zn1 N1 100.57(15) . .
C11 O2 Zn1 113.9(3) . .
C18 O4 Zn1 109.0(3) . 4_565
C14 O5 C19 120.5(4) . .
C9 N1 C10 116.5(4) . .
C9 N1 Zn1 123.1(3) . .
C10 N1 Zn1 120.3(3) . .
C1 N2 C2 116.4(4) . .
C1 N2 Zn1 121.9(4) . .
C2 N2 Zn1 118.6(3) . .
N2 C1 C5 123.6(5) . .
N2 C1 H1 118.2 . .
C5 C1 H1 118.2 . .
N2 C2 C3 123.3(4) . .
N2 C2 H2 118.4 . .
C3 C2 H2 118.4 . .
C2 C3 C4 119.9(5) . .
C2 C3 H3 120.0 . .
C4 C3 H3 120.0 . .
C3 C4 C5 115.7(4) . .
C3 C4 C8 122.6(4) . .
C5 C4 C8 121.6(4) . .
C1 C5 C4 120.2(5) . .
C1 C5 H5 119.9 . .
C4 C5 H5 119.9 . .
C9 C6 C8 119.4(4) 2_545 .
C9 C6 H6 120.3 2_545 .
C8 C6 H6 120.3 . .
C10 C7 C8 120.4(5) 2_545 .
C10 C7 H7 119.8 2_545 .
C8 C7 H7 119.8 . .
C7 C8 C6 117.0(4) . .
C7 C8 C4 122.2(4) . .
C6 C8 C4 120.8(4) . .
N1 C9 C6 123.5(5) . 2
N1 C9 H9 118.2 . .
C6 C9 H9 118.2 2 .
N1 C10 C7 123.2(4) . 2
N1 C10 H10 118.4 . .
C7 C10 H10 118.4 2 .
O1 C11 O2 123.4(4) . .
O1 C11 C12 120.5(4) . .
O2 C11 C12 116.1(4) . .
C17 C12 C13 120.1(4) . .
C17 C12 C11 121.4(4) . .
C13 C12 C11 118.5(4) . .
C14 C13 C12 120.7(4) . .
C14 C13 H13 119.7 . .
C12 C13 H13 119.7 . .
O5 C14 C13 115.8(4) . .
O5 C14 C15 124.5(4) . .
C13 C14 C15 119.6(4) . .
C14 C15 C16 119.1(4) . .
C14 C15 H15 120.5 . .
C16 C15 H15 120.5 . .
C17 C16 C15 120.8(4) . .
C17 C16 C18 119.1(4) . .
C15 C16 C18 120.0(4) . .
C16 C17 C12 119.7(4) . .
C16 C17 H17 120.1 . .
C12 C17 H17 120.1 . .
O3 C18 O4 123.3(5) . .
O3 C18 C16 120.5(4) . .
O4 C18 C16 116.2(4) . .
O5 C19 C20 106.7(4) . .
O5 C19 H19A 110.4 . .
C20 C19 H19A 110.4 . .
O5 C19 H19B 110.4 . .
C20 C19 H19B 110.4 . .
H19A C19 H19B 108.6 . .
C19 C20 C20 112.6(6) . 3_855
C19 C20 H20A 109.1 . .
C20 C20 H20A 109.1 3_855 .
C19 C20 H20B 109.1 . .
C20 C20 H20B 109.1 3_855 .
H20A C20 H20B 107.8 . .

loop_
_geom_bond_atom_site_label_1
_geom_bond_atom_site_label_2
_geom_bond_distance
_geom_bond_site_symmetry_2
Zn1 O2 1.952(3) .
Zn1 O4 1.956(4) 4_566
Zn1 N2 2.045(4) .
Zn1 N1 2.079(4) .
O1 C11 1.227(6) .
O2 C11 1.266(5) .
O3 C18 1.214(6) .
O4 C18 1.252(6) .
O4 Zn1 1.956(4) 4_565
O5 C14 1.361(5) .
O5 C19 1.426(6) .
N1 C9 1.331(6) .
N1 C10 1.353(6) .
N2 C1 1.334(6) .
N2 C2 1.336(6) .
C1 C5 1.359(7) .
C1 H1 0.9300 .
C2 C3 1.373(7) .
C2 H2 0.9300 .
C3 C4 1.388(6) .
C3 H3 0.9300 .
C4 C5 1.391(7) .
C4 C8 1.481(6) .
C5 H5 0.9300 .
C6 C9 1.381(7) 2_545
C6 C8 1.396(7) .
C6 H6 0.9300 .
C7 C10 1.366(7) 2_545
C7 C8 1.375(7) .
C7 H7 0.9300 .
C9 C6 1.381(7) 2
C9 H9 0.9300 .
C10 C7 1.366(7) 2
C10 H10 0.9300 .
C11 C12 1.505(6) .
C12 C17 1.381(6) .
C12 C13 1.383(6) .
C13 C14 1.380(6) .
C13 H13 0.9300 .
C14 C15 1.392(7) .
C15 C16 1.400(6) .
C15 H15 0.9300 .
C16 C17 1.374(6) .
C16 C18 1.522(6) .
C17 H17 0.9300 .
C19 C20 1.510(7) .
C19 H19A 0.9700 .
C19 H19B 0.9700 .
C20 C20 1.518(9) 3_855
C20 H20A 0.9700 .
C20 H20B 0.9700 .

loop_
_geom_torsion_atom_site_label_1
_geom_torsion_atom_site_label_2
_geom_torsion_atom_site_label_3
_geom_torsion_atom_site_label_4
_geom_torsion
_geom_torsion_site_symmetry_1
_geom_torsion_site_symmetry_2
_geom_torsion_site_symmetry_3
_geom_torsion_site_symmetry_4
O4 Zn1 O2 C11 80.7(4) 4_566 . . .
N2 Zn1 O2 C11 -68.4(4) . . . .
N1 Zn1 O2 C11 -171.7(3) . . . .
O2 Zn1 N1 C9 171.4(4) . . . .
O4 Zn1 N1 C9 -80.3(4) 4_566 . . .
N2 Zn1 N1 C9 59.5(4) . . . .
O2 Zn1 N1 C10 -7.3(4) . . . .
O4 Zn1 N1 C10 101.0(4) 4_566 . . .
N2 Zn1 N1 C10 -119.2(4) . . . .
O2 Zn1 N2 C1 -165.1(4) . . . .
O4 Zn1 N2 C1 57.0(5) 4_566 . . .
N1 Zn1 N2 C1 -65.3(4) . . . .
O2 Zn1 N2 C2 -5.6(4) . . . .
O4 Zn1 N2 C2 -143.5(4) 4_566 . . .
N1 Zn1 N2 C2 94.2(4) . . . .
C2 N2 C1 C5 -5.0(9) . . . .
Zn1 N2 C1 C5 154.9(5) . . . .
C1 N2 C2 C3 6.2(8) . . . .
Zn1 N2 C2 C3 -154.4(4) . . . .
N2 C2 C3 C4 0.5(8) . . . .
C2 C3 C4 C5 -8.1(7) . . . .
C2 C3 C4 C8 169.7(4) . . . .
N2 C1 C5 C4 -2.9(9) . . . .
C3 C4 C5 C1 9.3(8) . . . .
C8 C4 C5 C1 -168.6(5) . . . .
C10 C7 C8 C6 -0.9(7) 2_545 . . .
C10 C7 C8 C4 178.3(5) 2_545 . . .
C9 C6 C8 C7 1.4(7) 2_545 . . .
C9 C6 C8 C4 -177.8(5) 2_545 . . .
C3 C4 C8 C7 -170.1(5) . . . .
C5 C4 C8 C7 7.6(7) . . . .
C3 C4 C8 C6 9.0(7) . . . .
C5 C4 C8 C6 -173.2(5) . . . .
C10 N1 C9 C6 -1.7(8) . . . 2
Zn1 N1 C9 C6 179.6(4) . . . 2
C9 N1 C10 C7 2.2(8) . . . 2
Zn1 N1 C10 C7 -179.0(4) . . . 2
Zn1 O2 C11 O1 3.9(6) . . . .
Zn1 O2 C11 C12 -175.3(3) . . . .
O1 C11 C12 C17 175.9(5) . . . .
O2 C11 C12 C17 -4.9(6) . . . .
O1 C11 C12 C13 -3.1(7) . . . .
O2 C11 C12 C13 176.1(4) . . . .
C17 C12 C13 C14 1.1(7) . . . .
C11 C12 C13 C14 -179.9(4) . . . .
C19 O5 C14 C13 179.7(4) . . . .
C19 O5 C14 C15 2.0(7) . . . .
C12 C13 C14 O5 -179.1(4) . . . .
C12 C13 C14 C15 -1.2(7) . . . .
O5 C14 C15 C16 178.3(4) . . . .
C13 C14 C15 C16 0.7(7) . . . .
C14 C15 C16 C17 -0.1(7) . . . .
C14 C15 C16 C18 -176.1(4) . . . .
C15 C16 C17 C12 0.0(6) . . . .
C18 C16 C17 C12 176.1(4) . . . .
C13 C12 C17 C16 -0.5(6) . . . .
C11 C12 C17 C16 -179.4(4) . . . .
Zn1 O4 C18 O3 -6.8(7) 4_565 . . .
Zn1 O4 C18 C16 171.6(3) 4_565 . . .
C17 C16 C18 O3 8.4(7) . . . .
C15 C16 C18 O3 -175.5(5) . . . .
C17 C16 C18 O4 -170.0(4) . . . .
C15 C16 C18 O4 6.2(7) . . . .
C14 O5 C19 C20 -178.0(4) . . . .
O5 C19 C20 C20 179.4(5) . . . 3_855
